data_7219410
loop_
_publ_author_name
'Mudring, Anja-Verena'
'Stappert, Kathrin'

_publ_section_title
;
 Triazolium Based Ionic Liquid Crystals: Effect of Asymmetric Substitution
;
_journal_name_full 'RSC Adv.'
_journal_paper_doi 10.1039/C4RA14961K
_journal_year 2015
_chemical_formula_moiety C15H30BrN3
_chemical_formula_sum 'C15 H30 Br N3'
_chemical_formula_weight 332.33
_chemical_name_common '[C1C12triaz]Br'
_space_group_IT_number 2
_symmetry_cell_setting triclinic
_symmetry_space_group_name_Hall '-P 1'
_symmetry_space_group_name_H-M 'P -1'
_atom_sites_solution_hydrogens geom
_atom_sites_solution_primary direct
_atom_sites_solution_secondary difmap
_audit_creation_method SHELXL-97
_audit_update_record
;
2014-10-21 deposited with the CCDC.
2015-01-27 downloaded from the CCDC.
;
_cell_angle_alpha 78.91(2)
_cell_angle_beta 85.39(3)
_cell_angle_gamma 84.046(17)
_cell_formula_units_Z 2
_cell_length_a 5.4934(17)
_cell_length_b 8.7114(15)
_cell_length_c 19.501(5)
_cell_measurement_reflns_used 8375
_cell_measurement_temperature 170(2)
_cell_measurement_theta_max 25.0
_cell_measurement_theta_min 2.4
_cell_volume 909.1(4)
_computing_structure_refinement 'SHELXL-97 (Sheldrick, 1997)'
_diffrn_ambient_temperature 170(2)
_diffrn_measured_fraction_theta_full 0.941
_diffrn_measured_fraction_theta_max 0.941
_diffrn_measurement_device_type 'STOE IPDS I'
_diffrn_measurement_method \w
_diffrn_radiation_monochromator graphite
_diffrn_radiation_source 'fine-focus sealed tube'
_diffrn_radiation_type MoK\a
_diffrn_radiation_wavelength 0.71073
_diffrn_reflns_av_R_equivalents 0.0622
_diffrn_reflns_av_sigmaI/netI 0.0596
_diffrn_reflns_limit_h_max 6
_diffrn_reflns_limit_h_min -6
_diffrn_reflns_limit_k_max 10
_diffrn_reflns_limit_k_min -10
_diffrn_reflns_limit_l_max 23
_diffrn_reflns_limit_l_min -23
_diffrn_reflns_number 8375
_diffrn_reflns_theta_full 25.00
_diffrn_reflns_theta_max 25.00
_diffrn_reflns_theta_min 2.43
_exptl_absorpt_coefficient_mu 2.255
_exptl_absorpt_correction_T_max 0.8403
_exptl_absorpt_correction_T_min 0.5448
_exptl_absorpt_correction_type numerical
_exptl_absorpt_process_details ' [X-Red (Stoe & Cie, 2001) and X-Shape (Stoe & Cie, 1999)] '
_exptl_crystal_colour colourless
_exptl_crystal_density_diffrn 1.214
_exptl_crystal_density_method 'not measured'
_exptl_crystal_description needle
_exptl_crystal_F_000 352
_exptl_crystal_size_max 0.5
_exptl_crystal_size_mid 0.2
_exptl_crystal_size_min 0.1
_refine_diff_density_max 0.415
_refine_diff_density_min -0.401
_refine_diff_density_rms 0.054
_refine_ls_extinction_method none
_refine_ls_goodness_of_fit_ref 0.901
_refine_ls_hydrogen_treatment mixed
_refine_ls_matrix_type full
_refine_ls_number_parameters 174
_refine_ls_number_reflns 3033
_refine_ls_number_restraints 0
_refine_ls_restrained_S_all 0.901
_refine_ls_R_factor_all 0.0483
_refine_ls_R_factor_gt 0.0341
_refine_ls_shift/su_max 0.001
_refine_ls_shift/su_mean 0.000
_refine_ls_structure_factor_coef Fsqd
_refine_ls_weighting_details 'calc w=1/[\s^2^(Fo^2^)+(0.0428P)^2^+0.0000P] where P=(Fo^2^+2Fc^2^)/3'
_refine_ls_weighting_scheme calc
_refine_ls_wR_factor_gt 0.0763
_refine_ls_wR_factor_ref 0.0797
_reflns_number_gt 2273
_reflns_number_total 3033
_reflns_threshold_expression >2sigma(I)
_cod_data_source_file c4ra14961k2.cif
_cod_data_source_block kst-35
_cod_original_sg_symbol_H-M P-1
_cod_database_code 7219410

loop_
_symmetry_equiv_pos_as_xyz
'x, y, z'
'-x, -y, -z'

loop_
_atom_site_label
_atom_site_type_symbol
_atom_site_fract_x
_atom_site_fract_y
_atom_site_fract_z
_atom_site_U_iso_or_equiv
_atom_site_adp_type
_atom_site_occupancy
_atom_site_symmetry_multiplicity
_atom_site_calc_flag
_atom_site_refinement_flags
N03 N 0.0786(4) -0.6748(2) -0.09685(11) 0.0488(5) Uani 1 1 d .
N02 N 0.1871(4) -0.7650(2) -0.14015(12) 0.0514(6) Uani 1 1 d .
N01 N 0.0593(4) -0.8894(2) -0.12793(11) 0.0494(5) Uani 1 1 d .
C15 C 0.1757(6) -0.5251(3) -0.09446(17) 0.0654(8) Uani 1 1 d .
H15A H 0.2791 -0.5392 -0.0559 0.098 Uiso 1 1 calc R
H15C H 0.0421 -0.4476 -0.0885 0.098 Uiso 1 1 calc R
H15B H 0.2694 -0.4908 -0.1374 0.098 Uiso 1 1 calc R
C08 C -0.0625(5) -1.1889(3) -0.39415(15) 0.0527(7) Uani 1 1 d .
H08B H -0.0691 -1.2950 -0.3678 0.063 Uiso 1 1 calc R
H08A H 0.1040 -1.1788 -0.4140 0.063 Uiso 1 1 calc R
C10 C 0.0343(6) -1.1009(3) -0.28196(15) 0.0554(7) Uani 1 1 d .
H10A H 0.2055 -1.1005 -0.2987 0.067 Uiso 1 1 calc R
H10B H 0.0111 -1.2038 -0.2540 0.067 Uiso 1 1 calc R
C13 C -0.1251(6) -0.8783(3) -0.07900(15) 0.0625(8) Uani 1 1 d .
H13 H -0.2393 -0.9507 -0.0627 0.075 Uiso 1 1 calc R
C14 C -0.1099(6) -0.7394(3) -0.05832(15) 0.0608(8) Uani 1 1 d .
H14 H -0.2100 -0.6978 -0.0244 0.073 Uiso 1 1 calc R
C12 C 0.1187(6) -1.0124(3) -0.17114(16) 0.0574(7) Uani 1 1 d .
H12B H 0.0814 -1.1133 -0.1436 0.069 Uiso 1 1 calc R
H12A H 0.2928 -1.0187 -0.1846 0.069 Uiso 1 1 calc R
C09 C -0.1226(6) -1.0740(3) -0.34424(16) 0.0587(7) Uani 1 1 d .
H09A H -0.1061 -0.9686 -0.3703 0.070 Uiso 1 1 calc R
H09B H -0.2928 -1.0793 -0.3271 0.070 Uiso 1 1 calc R
C07 C -0.2339(5) -1.1650(3) -0.45360(15) 0.0561(7) Uani 1 1 d .
H07A H -0.2188 -1.0613 -0.4817 0.067 Uiso 1 1 calc R
H07B H -0.4013 -1.1676 -0.4336 0.067 Uiso 1 1 calc R
C11 C -0.0241(6) -0.9781(3) -0.23577(15) 0.0562(7) Uani 1 1 d .
H11A H 0.0116 -0.8762 -0.2627 0.067 Uiso 1 1 calc R
H11B H -0.1979 -0.9726 -0.2220 0.067 Uiso 1 1 calc R
C06 C -0.1880(5) -1.2855(3) -0.50151(15) 0.0547(7) Uani 1 1 d .
H06A H -0.0223 -1.2809 -0.5226 0.066 Uiso 1 1 calc R
H06B H -0.1988 -1.3895 -0.4733 0.066 Uiso 1 1 calc R
C05 C -0.3649(5) -1.2627(3) -0.55932(15) 0.0566(7) Uani 1 1 d .
H05A H -0.3469 -1.1610 -0.5890 0.068 Uiso 1 1 calc R
H05B H -0.5309 -1.2608 -0.5382 0.068 Uiso 1 1 calc R
C04 C -0.3312(5) -1.3872(3) -0.60504(15) 0.0558(7) Uani 1 1 d .
H04A H -0.1663 -1.3876 -0.6270 0.067 Uiso 1 1 calc R
H04B H -0.3459 -1.4892 -0.5753 0.067 Uiso 1 1 calc R
C03 C -0.5111(6) -1.3655(3) -0.66154(15) 0.0568(7) Uani 1 1 d .
H03A H -0.4897 -1.2661 -0.6928 0.068 Uiso 1 1 calc R
H03B H -0.6760 -1.3587 -0.6398 0.068 Uiso 1 1 calc R
C02 C -0.4887(6) -1.4940(3) -0.70488(15) 0.0580(7) Uani 1 1 d .
H02A H -0.3265 -1.4979 -0.7285 0.070 Uiso 1 1 calc R
H02B H -0.5039 -1.5941 -0.6737 0.070 Uiso 1 1 calc R
C01 C -0.6781(6) -1.4726(4) -0.75920(17) 0.0684(8) Uani 1 1 d .
H01A H -0.8396 -1.4675 -0.7365 0.103 Uiso 1 1 calc R
H01B H -0.6567 -1.5597 -0.7833 0.103 Uiso 1 1 calc R
H01C H -0.6580 -1.3769 -0.7922 0.103 Uiso 1 1 calc R
Br1 Br 0.61019(6) -1.24758(3) -0.075224(18) 0.06347(14) Uani 1 1 d .

loop_
_atom_site_aniso_label
_atom_site_aniso_U_11
_atom_site_aniso_U_22
_atom_site_aniso_U_33
_atom_site_aniso_U_23
_atom_site_aniso_U_13
_atom_site_aniso_U_12
N03 0.0556(14) 0.0498(11) 0.0444(13) -0.0152(10) -0.0023(11) -0.0084(10)
N02 0.0571(15) 0.0485(12) 0.0515(14) -0.0144(10) -0.0012(11) -0.0105(10)
N01 0.0570(15) 0.0452(11) 0.0485(13) -0.0103(9) -0.0096(12) -0.0088(10)
C15 0.082(2) 0.0545(16) 0.066(2) -0.0236(14) 0.0012(17) -0.0178(14)
C08 0.0547(18) 0.0525(15) 0.0522(17) -0.0140(12) -0.0065(14) 0.0004(12)
C10 0.0611(19) 0.0498(14) 0.0582(18) -0.0166(12) -0.0111(14) 0.0000(12)
C13 0.068(2) 0.0722(19) 0.0513(17) -0.0114(14) -0.0015(16) -0.0282(15)
C14 0.061(2) 0.0771(19) 0.0489(17) -0.0213(14) 0.0040(15) -0.0172(15)
C12 0.066(2) 0.0464(14) 0.0637(18) -0.0182(12) -0.0134(15) 0.0005(12)
C09 0.0610(19) 0.0577(16) 0.0597(18) -0.0188(13) -0.0110(15) 0.0047(13)
C07 0.0578(19) 0.0578(16) 0.0544(17) -0.0165(13) -0.0085(14) 0.0018(13)
C11 0.0640(19) 0.0500(14) 0.0572(18) -0.0177(12) -0.0106(15) 0.0023(12)
C06 0.0540(18) 0.0596(16) 0.0511(17) -0.0158(13) -0.0061(14) 0.0043(13)
C05 0.0573(18) 0.0606(16) 0.0541(18) -0.0180(13) -0.0079(14) 0.0023(13)
C04 0.0534(18) 0.0602(16) 0.0551(17) -0.0178(13) -0.0064(14) 0.0044(13)
C03 0.0562(18) 0.0616(16) 0.0536(17) -0.0148(13) -0.0079(14) 0.0007(13)
C02 0.0602(19) 0.0609(16) 0.0547(18) -0.0175(13) -0.0032(15) -0.0013(13)
C01 0.065(2) 0.081(2) 0.064(2) -0.0234(16) -0.0058(16) -0.0100(16)
Br1 0.0588(2) 0.05694(18) 0.0747(2) -0.00668(13) -0.00674(15) -0.01368(12)

loop_
_atom_type_symbol
_atom_type_description
_atom_type_scat_dispersion_real
_atom_type_scat_dispersion_imag
_atom_type_scat_source
C C 0.0033 0.0016 'International Tables Vol C Tables 4.2.6.8 and 6.1.1.4'
H H 0.0000 0.0000 'International Tables Vol C Tables 4.2.6.8 and 6.1.1.4'
Br Br -0.2901 2.4595 'International Tables Vol C Tables 4.2.6.8 and 6.1.1.4'
N N 0.0061 0.0033 'International Tables Vol C Tables 4.2.6.8 and 6.1.1.4'

loop_
_geom_angle_atom_site_label_1
_geom_angle_atom_site_label_2
_geom_angle_atom_site_label_3
_geom_angle
N02 N03 C14 112.4(2)
N02 N03 C15 119.5(2)
C14 N03 C15 128.1(2)
N01 N02 N03 103.9(2)
N02 N01 C13 112.2(2)
N02 N01 C12 119.1(2)
C13 N01 C12 128.5(2)
N03 C15 H15A 109.5
N03 C15 H15C 109.5
H15A C15 H15C 109.5
N03 C15 H15B 109.5
H15A C15 H15B 109.5
H15C C15 H15B 109.5
C09 C08 C07 114.0(2)
C09 C08 H08B 108.8
C07 C08 H08B 108.8
C09 C08 H08A 108.8
C07 C08 H08A 108.8
H08B C08 H08A 107.6
C09 C10 C11 113.3(2)
C09 C10 H10A 108.9
C11 C10 H10A 108.9
C09 C10 H10B 108.9
C11 C10 H10B 108.9
H10A C10 H10B 107.7
N01 C13 C14 105.7(2)
N01 C13 H13 127.2
C14 C13 H13 127.2
N03 C14 C13 105.9(3)
N03 C14 H14 127.1
C13 C14 H14 127.1
N01 C12 C11 111.5(2)
N01 C12 H12B 109.3
C11 C12 H12B 109.3
N01 C12 H12A 109.3
C11 C12 H12A 109.3
H12B C12 H12A 108.0
C10 C09 C08 115.4(2)
C10 C09 H09A 108.4
C08 C09 H09A 108.4
C10 C09 H09B 108.4
C08 C09 H09B 108.4
H09A C09 H09B 107.5
C08 C07 C06 115.0(2)
C08 C07 H07A 108.5
C06 C07 H07A 108.5
C08 C07 H07B 108.5
C06 C07 H07B 108.5
H07A C07 H07B 107.5
C12 C11 C10 113.0(2)
C12 C11 H11A 109.0
C10 C11 H11A 109.0
C12 C11 H11B 109.0
C10 C11 H11B 109.0
H11A C11 H11B 107.8
C05 C06 C07 114.3(2)
C05 C06 H06A 108.7
C07 C06 H06A 108.7
C05 C06 H06B 108.7
C07 C06 H06B 108.7
H06A C06 H06B 107.6
C06 C05 C04 115.0(2)
C06 C05 H05A 108.5
C04 C05 H05A 108.5
C06 C05 H05B 108.5
C04 C05 H05B 108.5
H05A C05 H05B 107.5
C03 C04 C05 114.7(2)
C03 C04 H04A 108.6
C05 C04 H04A 108.6
C03 C04 H04B 108.6
C05 C04 H04B 108.6
H04A C04 H04B 107.6
C04 C03 C02 115.2(2)
C04 C03 H03A 108.5
C02 C03 H03A 108.5
C04 C03 H03B 108.5
C02 C03 H03B 108.5
H03A C03 H03B 107.5
C01 C02 C03 114.1(3)
C01 C02 H02A 108.7
C03 C02 H02A 108.7
C01 C02 H02B 108.7
C03 C02 H02B 108.7
H02A C02 H02B 107.6
C02 C01 H01A 109.5
C02 C01 H01B 109.5
H01A C01 H01B 109.5
C02 C01 H01C 109.5
H01A C01 H01C 109.5
H01B C01 H01C 109.5

loop_
_geom_bond_atom_site_label_1
_geom_bond_atom_site_label_2
_geom_bond_distance
N03 N02 1.328(3)
N03 C14 1.336(3)
N03 C15 1.470(3)
N02 N01 1.325(3)
N01 C13 1.344(4)
N01 C12 1.482(4)
C15 H15A 0.9600
C15 H15C 0.9600
C15 H15B 0.9600
C08 C09 1.521(4)
C08 C07 1.522(4)
C08 H08B 0.9700
C08 H08A 0.9700
C10 C09 1.513(4)
C10 C11 1.520(4)
C10 H10A 0.9700
C10 H10B 0.9700
C13 C14 1.360(4)
C13 H13 0.9300
C14 H14 0.9300
C12 C11 1.503(4)
C12 H12B 0.9700
C12 H12A 0.9700
C09 H09A 0.9700
C09 H09B 0.9700
C07 C06 1.524(4)
C07 H07A 0.9700
C07 H07B 0.9700
C11 H11A 0.9700
C11 H11B 0.9700
C06 C05 1.518(4)
C06 H06A 0.9700
C06 H06B 0.9700
C05 C04 1.520(4)
C05 H05A 0.9700
C05 H05B 0.9700
C04 C03 1.511(4)
C04 H04A 0.9700
C04 H04B 0.9700
C03 C02 1.517(4)
C03 H03A 0.9700
C03 H03B 0.9700
C02 C01 1.517(5)
C02 H02A 0.9700
C02 H02B 0.9700
C01 H01A 0.9600
C01 H01B 0.9600
C01 H01C 0.9600
